data_1509227
loop_
_publ_author_name
'Gallardo, C.'
'Hammond, R.P.'
'Barbier, J.'

_publ_section_title
;
 Crystal structures and crystal chemistry of Ag X P O4 (X= Be, Zn)
;
_journal_name_full 'Journal of Solid State Chemistry'
_journal_page_first 177
_journal_page_last 185
_journal_paper_doi 10.1006/jssc.1998.7942
_journal_volume 141
_journal_year 1998
_chemical_formula_sum 'Ag Be O4 P'
_chemical_name_systematic 'Ag (Be P O4)'
_space_group_IT_number 14
_symmetry_space_group_name_Hall '-P 2yn'
_symmetry_space_group_name_H-M 'P 1 21/n 1'
_cell_angle_alpha 90
_cell_angle_beta 90.2
_cell_angle_gamma 90
_cell_formula_units_Z 12
_cell_length_a 8.213
_cell_length_b 7.884
_cell_length_c 14.424
_cell_volume 933.967
_citation_journal_id_ASTM JSSCBI
_cod_data_source_file silver1-2_75.cif
_cod_data_source_block Ag1Be1O4P1
_cod_original_cell_volume 933.9669
_cod_original_sg_symbol_Hall '-P 2ybc (x-z,y,z)'
_cod_original_formula_sum 'Ag1 Be1 O4 P1'
_cod_database_code 1509227

loop_
_symmetry_equiv_pos_as_xyz
x,y,z
-x+1/2,y+1/2,-z+1/2
-x,-y,-z
x-1/2,-y-1/2,z-1/2

loop_
_atom_site_label
_atom_site_type_symbol
_atom_site_fract_x
_atom_site_fract_y
_atom_site_fract_z
_atom_site_occupancy
_atom_site_U_iso_or_equiv
O7 O-2 0.553 0.1756 0.3461 1 0.0
P2 P+5 0.10561 0.29595 0.08252 1 0.0
O9 O-2 0.9671 0.1727 0.3508 1 0.0
O5 O-2 0.9577 0.2527 0.0213 1 0.0
O8 O-2 0.2459 0.1768 0.0568 1 0.0
Ag3 Ag+1 0.78699 0.01441 0.06469 1 0.0
Be3 Be+2 0.4344 0.1705 0.0916 1 0.0
Ag1 Ag+1 0.25005 0.01193 0.24868 1 0.0
O1 O-2 0.447 0.2683 0.1895 1 0.0
P3 P+5 0.07024 0.29382 0.40988 1 0.0
Be2 Be+2 0.4044 0.173 0.4193 1 0.0
P1 P+5 0.58152 0.29167 0.26205 1 0.0
O3 O-2 0.2501 0.2819 0.3811 1 0.0
O2 O-2 0.0627 0.2743 0.1849 1 0.0
Ag2 Ag+1 0.72343 0.48046 0.08613 1 0.0
O12 O-2 0.0099 0.4745 0.3933 1 0.0
O10 O-2 0.5731 0.4775 0.2955 1 0.0
O6 O-2 0.5534 0.2546 0.0126 1 0.0
O4 O-2 0.7466 0.2551 0.2177 1 0.0
O11 O-2 0.1607 0.4787 0.0664 1 0.0
Be1 Be+2 0.9208 0.1742 0.2416 1 0.0
